data_7207193
loop_
_publ_author_name
'Li, Liang'
'Cui, Huijuan'
'Yang, Zhou'
'Tao, Xutang'
'Lin, Xinsong'
'Ye, Ning'
'Yang, Huai'

_publ_section_title
;
 Synthesis and characterization of thienyl-substituted pyridinium salts
 for second-order nonlinear optics
;
_journal_issue 3
_journal_name_full CrystEngComm
_journal_page_first 1031
_journal_paper_doi 10.1039/c1ce06177a
_journal_volume 14
_journal_year 2012
_chemical_formula_sum 'C20 H24 N2 O5 S2'
_chemical_formula_weight 436.53
_chemical_name_systematic
;
?
;
_space_group_IT_number 4
_symmetry_cell_setting monoclinic
_symmetry_space_group_name_Hall 'P 2yb'
_symmetry_space_group_name_H-M 'P 1 21 1'
_atom_sites_solution_hydrogens geom
_atom_sites_solution_primary direct
_atom_sites_solution_secondary difmap
_audit_creation_method SHELXL-97
_cell_angle_alpha 90.00
_cell_angle_beta 93.849(14)
_cell_angle_gamma 90.00
_cell_formula_units_Z 4
_cell_length_a 9.621(7)
_cell_length_b 15.234(11)
_cell_length_c 13.948(10)
_cell_measurement_reflns_used 7302
_cell_measurement_temperature 113(2)
_cell_measurement_theta_max 28.0
_cell_measurement_theta_min 1.5
_cell_volume 2040(3)
_computing_cell_refinement CrystalClear
_computing_data_collection CrystalClear
_computing_data_reduction CrystalStructure
_computing_publication_material 'CrystalStructure 3.7.0'
_computing_structure_refinement 'SHELXL-97 (Sheldrick, 1997)'
_computing_structure_solution 'SHELXS-97 (Sheldrick, 1990)'
_diffrn_ambient_temperature 113(2)
_diffrn_detector_area_resol_mean 7.31
_diffrn_measured_fraction_theta_full 1.000
_diffrn_measured_fraction_theta_max 1.000
_diffrn_measurement_device_type 'Rigaku Saturn'
_diffrn_measurement_method '\w and \f scans'
_diffrn_radiation_monochromator multilayer
_diffrn_radiation_source 'Rotating anode'
_diffrn_radiation_type MoK\a
_diffrn_radiation_wavelength 0.71073
_diffrn_reflns_av_R_equivalents 0.0662
_diffrn_reflns_av_sigmaI/netI 0.0925
_diffrn_reflns_limit_h_max 11
_diffrn_reflns_limit_h_min -11
_diffrn_reflns_limit_k_max 18
_diffrn_reflns_limit_k_min -18
_diffrn_reflns_limit_l_max 16
_diffrn_reflns_limit_l_min -16
_diffrn_reflns_number 17523
_diffrn_reflns_theta_full 25.03
_diffrn_reflns_theta_max 25.03
_diffrn_reflns_theta_min 1.46
_diffrn_standards_decay_% 0
_diffrn_standards_interval_count 0
_diffrn_standards_interval_time 0
_diffrn_standards_number 0
_exptl_absorpt_coefficient_mu 0.296
_exptl_absorpt_correction_T_max 0.9597
_exptl_absorpt_correction_T_min 0.9486
_exptl_absorpt_correction_type multi-scan
_exptl_absorpt_process_details CrystalClear
_exptl_crystal_colour Colorless
_exptl_crystal_density_diffrn 1.422
_exptl_crystal_density_method 'not measured'
_exptl_crystal_description Prism
_exptl_crystal_F_000 920
_exptl_crystal_size_max 0.18
_exptl_crystal_size_mid 0.16
_exptl_crystal_size_min 0.14
_refine_diff_density_max 0.632
_refine_diff_density_min -0.333
_refine_diff_density_rms 0.072
_refine_ls_abs_structure_details 'Flack H D (1983), Acta Cryst. A39, 876-881'
_refine_ls_abs_structure_Flack 0.01(8)
_refine_ls_extinction_method none
_refine_ls_goodness_of_fit_ref 1.091
_refine_ls_hydrogen_treatment mixed
_refine_ls_matrix_type full
_refine_ls_number_parameters 571
_refine_ls_number_reflns 7038
_refine_ls_number_restraints 13
_refine_ls_restrained_S_all 1.101
_refine_ls_R_factor_all 0.0713
_refine_ls_R_factor_gt 0.0637
_refine_ls_shift/su_max 0.000
_refine_ls_shift/su_mean 0.000
_refine_ls_structure_factor_coef Fsqd
_refine_ls_weighting_details 'calc w=1/[\s^2^(Fo^2^)+(0.0489P)^2^+0.3737P] where P=(Fo^2^+2Fc^2^)/3'
_refine_ls_weighting_scheme calc
_refine_ls_wR_factor_gt 0.1321
_refine_ls_wR_factor_ref 0.1368
_reflns_number_gt 6324
_reflns_number_total 7038
_reflns_threshold_expression >2sigma(I)
_cod_data_source_file c1ce06177a.txt
_cod_data_source_block shelx(3c)
_cod_depositor_comments
;
The following automatic conversions were performed:

'_symmetry_cell_setting' value 'Monoclinic' changed to 'monoclinic'
according to /home/saulius/struct/CIF-dictionaries/cif_core.dic
dictionary named 'cif_core.dic' version 2.4.1 from 2010-06-29.

Automatic conversion script
Id: cif_fix_values 1715 2011-07-08 13:25:40Z adriana 
;
_cod_original_sg_symbol_H-M P21
_cod_database_code 7207193

loop_
_symmetry_equiv_pos_as_xyz
'x, y, z'
'-x, y+1/2, -z'

loop_
_atom_site_label
_atom_site_type_symbol
_atom_site_fract_x
_atom_site_fract_y
_atom_site_fract_z
_atom_site_U_iso_or_equiv
_atom_site_adp_type
_atom_site_occupancy
_atom_site_symmetry_multiplicity
_atom_site_calc_flag
_atom_site_refinement_flags
_atom_site_disorder_assembly
_atom_site_disorder_group
S1 S 1.00877(12) 0.75883(8) 0.37291(8) 0.0199(3) Uani 1 1 d . . .
S2 S 0.00511(12) 0.22357(9) 0.13019(9) 0.0247(3) Uani 1 1 d . . .
S3 S 0.61953(11) 0.19253(9) 0.50211(8) 0.0195(3) Uani 1 1 d . . .
O1 O 0.5568(4) 0.5432(2) 0.6791(2) 0.0260(8) Uani 1 1 d . . .
H1 H 0.5668 0.5825 0.6400 0.039 Uiso 1 1 calc R . .
O2 O 0.6405(4) 0.1303(2) 0.5810(2) 0.0292(8) Uani 1 1 d . . .
O3 O 0.4850(3) 0.1785(2) 0.4467(2) 0.0284(8) Uani 1 1 d . . .
O4 O 0.7355(3) 0.1960(2) 0.4416(2) 0.0283(8) Uani 1 1 d . . .
O5 O 0.6167(4) 0.4427(3) 0.2791(2) 0.0329(9) Uani 1 1 d . . .
H5 H 0.5566 0.4804 0.2693 0.049 Uiso 1 1 calc R . .
N1 N 1.1192(4) 0.2786(3) 0.3883(3) 0.0196(9) Uani 1 1 d . . .
N2 N 0.9261(4) 0.9273(3) 0.3651(3) 0.0264(10) Uani 1 1 d . . .
N3 N -0.1248(8) -0.2556(3) 0.1138(3) 0.0559(18) Uani 1 1 d . . .
N4 N 0.0908(4) 0.3917(3) 0.1415(3) 0.0341(12) Uani 1 1 d . . .
C1 C 1.1495(5) 0.1837(4) 0.3882(3) 0.0263(11) Uani 1 1 d . . .
H1A H 1.1468 0.1628 0.3232 0.039 Uiso 1 1 calc R . .
H1B H 1.0810 0.1532 0.4225 0.039 Uiso 1 1 calc R . .
H1C H 1.2403 0.1735 0.4189 0.039 Uiso 1 1 calc R . .
C2 C 1.2234(5) 0.3366(4) 0.3956(3) 0.0226(11) Uani 1 1 d . . .
H2 H 1.3149 0.3167 0.4027 0.027 Uiso 1 1 calc R . .
C3 C 1.1975(5) 0.4247(4) 0.3927(3) 0.0252(12) Uani 1 1 d . . .
H3 H 1.2719 0.4638 0.3967 0.030 Uiso 1 1 calc R . .
C4 C 1.0600(5) 0.4577(3) 0.3839(3) 0.0194(11) Uani 1 1 d . . .
C5 C 0.9540(5) 0.3929(4) 0.3779(3) 0.0225(11) Uani 1 1 d . . .
H5A H 0.8612 0.4104 0.3720 0.027 Uiso 1 1 calc R . .
C6 C 0.9846(5) 0.3058(3) 0.3805(3) 0.0223(11) Uani 1 1 d . . .
H6 H 0.9131 0.2647 0.3770 0.027 Uiso 1 1 calc R . .
C7 C 1.0350(5) 0.5500(3) 0.3815(3) 0.0198(11) Uani 1 1 d . . .
H7 H 1.1119 0.5871 0.3869 0.024 Uiso 1 1 calc R . .
C8 C 0.9067(5) 0.5877(3) 0.3717(3) 0.0207(11) Uani 1 1 d . . .
H8 H 0.8306 0.5499 0.3672 0.025 Uiso 1 1 calc R . .
C9 C 0.8773(5) 0.6792(4) 0.3679(3) 0.0222(11) Uani 1 1 d . . .
C10 C 0.7471(5) 0.7202(4) 0.3620(3) 0.0240(11) Uani 1 1 d . . .
H10 H 0.6640 0.6888 0.3599 0.029 Uiso 1 1 calc R . .
C11 C 0.7509(5) 0.8105(4) 0.3596(3) 0.0259(12) Uani 1 1 d . . .
H11 H 0.6716 0.8455 0.3546 0.031 Uiso 1 1 calc R . .
C12 C 0.8858(5) 0.8441(4) 0.3653(3) 0.0216(11) Uani 1 1 d . . .
C13 C 0.8217(5) 0.9970(4) 0.3577(4) 0.0320(13) Uani 1 1 d . . .
H13A H 0.7655 0.9907 0.2986 0.048 Uiso 1 1 calc R . .
H13B H 0.8674 1.0530 0.3588 0.048 Uiso 1 1 calc R . .
H13C H 0.7636 0.9930 0.4109 0.048 Uiso 1 1 calc R . .
C14 C 1.0724(5) 0.9531(3) 0.3750(4) 0.0286(13) Uani 1 1 d . . .
H14A H 1.1299 0.9015 0.3777 0.043 Uiso 1 1 calc R . .
H14B H 1.0896 0.9864 0.4330 0.043 Uiso 1 1 calc R . .
H14C H 1.0939 0.9882 0.3209 0.043 Uiso 1 1 calc R . .
C15 C -0.1573(10) -0.3502(5) 0.1125(5) 0.083(3) Uani 1 1 d . . .
H15A H -0.0852 -0.3816 0.0826 0.125 Uiso 1 1 calc R . .
H15B H -0.2448 -0.3598 0.0769 0.125 Uiso 1 1 calc R . .
H15C H -0.1629 -0.3708 0.1772 0.125 Uiso 1 1 calc R . .
C16 C 0.0114(9) -0.2305(5) 0.1179(4) 0.059(2) Uani 1 1 d . . .
H16 H 0.0806 -0.2732 0.1200 0.071 Uiso 1 1 calc R . .
C17 C 0.0489(7) -0.1433(4) 0.1188(4) 0.0424(16) Uani 1 1 d . . .
H17 H 0.1424 -0.1275 0.1208 0.051 Uiso 1 1 calc R . .
C18 C -0.0561(6) -0.0774(4) 0.1167(3) 0.0327(14) Uani 1 1 d . . .
C19 C -0.1940(7) -0.1081(4) 0.1117(4) 0.0413(16) Uani 1 1 d . . .
H19 H -0.2664 -0.0675 0.1093 0.050 Uiso 1 1 calc R . .
C20 C -0.2252(8) -0.1947(4) 0.1101(4) 0.0486(18) Uani 1 1 d . . .
H20 H -0.3180 -0.2122 0.1065 0.058 Uiso 1 1 calc R . .
C21 C -0.0265(6) 0.0147(4) 0.1182(3) 0.0304(13) Uani 1 1 d . . .
H21 H -0.1021 0.0528 0.1123 0.036 Uiso 1 1 calc R . .
C22 C 0.1020(6) 0.0510(4) 0.1276(4) 0.0311(14) Uani 1 1 d . . .
H22 H 0.1770 0.0123 0.1311 0.037 Uiso 1 1 calc R . .
C23 C 0.1349(5) 0.1430(4) 0.1326(3) 0.0291(13) Uani 1 1 d . . .
C24 C 0.2630(5) 0.1815(4) 0.1398(3) 0.0318(13) Uani 1 1 d . . .
H24 H 0.3449 0.1489 0.1418 0.038 Uiso 1 1 calc R . .
C25 C 0.2635(5) 0.2723(4) 0.1441(3) 0.0330(14) Uani 1 1 d . . .
H25 H 0.3442 0.3060 0.1496 0.040 Uiso 1 1 calc R . .
C26 C 0.1300(5) 0.3075(4) 0.1392(4) 0.0252(12) Uani 1 1 d . . .
C27 C -0.0549(5) 0.4188(4) 0.1303(4) 0.0333(14) Uani 1 1 d . . .
H27A H -0.0752 0.4411 0.0665 0.050 Uiso 1 1 calc R . .
H27B H -0.0715 0.4639 0.1763 0.050 Uiso 1 1 calc R . .
H27C H -0.1137 0.3693 0.1408 0.050 Uiso 1 1 calc R . .
C28 C 0.1984(6) 0.4605(4) 0.1421(4) 0.0397(15) Uani 1 1 d . . .
H28A H 0.2664 0.4504 0.1945 0.059 Uiso 1 1 calc R . .
H28B H 0.1559 0.5169 0.1496 0.059 Uiso 1 1 calc R . .
H28C H 0.2430 0.4590 0.0826 0.059 Uiso 1 1 calc R . .
C29 C 0.5728(5) 0.4636(3) 0.6360(3) 0.0163(10) Uani 1 1 d . . .
C30 C 0.5998(4) 0.3905(3) 0.6949(3) 0.0180(10) Uani 1 1 d . . .
H30 H 0.6068 0.3969 0.7613 0.022 Uiso 1 1 calc R . .
C31 C 0.6161(5) 0.3086(3) 0.6543(3) 0.0199(10) Uani 1 1 d . . .
H31 H 0.6347 0.2602 0.6937 0.024 Uiso 1 1 calc R . .
C32 C 0.6051(5) 0.2979(3) 0.5554(3) 0.0195(10) Uani 1 1 d . . .
C33 C 0.5803(5) 0.3693(3) 0.4971(3) 0.0210(11) Uani 1 1 d . . .
H33 H 0.5739 0.3618 0.4308 0.025 Uiso 1 1 calc R . .
C34 C 0.5643(5) 0.4537(3) 0.5356(3) 0.0186(10) Uani 1 1 d . . .
H34 H 0.5484 0.5019 0.4955 0.022 Uiso 1 1 calc R . .
C35 C 0.6128(5) 0.3864(4) 0.2042(3) 0.0217(11) Uani 1 1 d . . .
C36 C 0.5848(5) 0.4114(4) 0.1082(3) 0.0226(11) Uani 1 1 d . . .
H36 H 0.5653 0.4698 0.0933 0.027 Uiso 1 1 calc R . .
C37 C 0.5859(5) 0.3511(4) 0.0367(3) 0.0269(13) Uani 1 1 d . . .
H37 H 0.5666 0.3688 -0.0267 0.032 Uiso 1 1 calc R . .
C38 C 0.6159(4) 0.2614(4) 0.0569(3) 0.0210(11) Uani 1 1 d . A .
C39 C 0.6444(5) 0.2372(4) 0.1518(3) 0.0255(12) Uani 1 1 d . . .
H39 H 0.6664 0.1790 0.1663 0.031 Uiso 1 1 calc R . .
C40 C 0.6408(5) 0.2976(4) 0.2254(3) 0.0249(12) Uani 1 1 d . . .
H40 H 0.6569 0.2797 0.2889 0.030 Uiso 1 1 calc R . .
S4 S 0.61852(12) 0.18324(10) -0.03504(8) 0.0290(3) Uani 1 1 d D . .
O6 O 0.7556(6) 0.1398(4) -0.0236(4) 0.0390(18) Uani 0.671(7) 1 d PD A 1
O7 O 0.5929(6) 0.2275(4) -0.1258(3) 0.0405(19) Uani 0.671(7) 1 d PD A 1
O8 O 0.5061(6) 0.1208(5) -0.0156(4) 0.049(2) Uani 0.671(7) 1 d PD A 1
O6' O 0.7163(11) 0.2191(8) -0.1065(7) 0.041(4) Uani 0.329(7) 1 d PD A 2
O7' O 0.4756(8) 0.1821(8) -0.0865(7) 0.031(3) Uani 0.329(7) 1 d PD A 2
O8' O 0.6528(15) 0.0981(7) 0.0087(8) 0.052(5) Uani 0.329(7) 1 d PD A 2
O10 O 0.4860(5) 0.5895(3) 0.2548(3) 0.0416(10) Uani 1 1 d D . .
H10A H 0.456(6) 0.621(3) 0.304(2) 0.062 Uiso 1 1 d D . .
H10B H 0.466(6) 0.628(3) 0.207(2) 0.062 Uiso 1 1 d D . .
O9 O 0.4877(7) 0.5029(4) 0.8726(4) 0.0854(19) Uani 1 1 d D . .
H9B H 0.484(9) 0.535(4) 0.818(3) 0.128 Uiso 1 1 d D . .
H9A H 0.457(9) 0.544(4) 0.913(4) 0.128 Uiso 1 1 d D . .

loop_
_atom_site_aniso_label
_atom_site_aniso_U_11
_atom_site_aniso_U_22
_atom_site_aniso_U_33
_atom_site_aniso_U_23
_atom_site_aniso_U_13
_atom_site_aniso_U_12
S1 0.0179(6) 0.0177(7) 0.0241(6) -0.0018(5) 0.0016(5) 0.0009(5)
S2 0.0211(6) 0.0265(7) 0.0268(6) 0.0024(6) 0.0032(5) -0.0003(5)
S3 0.0168(5) 0.0138(6) 0.0283(6) -0.0002(6) 0.0039(4) 0.0003(5)
O1 0.042(2) 0.0118(19) 0.0247(18) 0.0000(15) 0.0029(16) 0.0030(16)
O2 0.039(2) 0.020(2) 0.0294(19) 0.0064(16) 0.0052(16) 0.0053(17)
O3 0.0219(16) 0.020(2) 0.042(2) -0.0061(18) -0.0050(14) 0.0013(16)
O4 0.0242(16) 0.019(2) 0.044(2) -0.0056(18) 0.0154(14) 0.0003(16)
O5 0.037(2) 0.039(3) 0.0221(18) -0.0082(17) -0.0025(16) 0.0104(18)
N1 0.024(2) 0.014(2) 0.020(2) -0.0023(17) 0.0004(17) 0.0025(17)
N2 0.019(2) 0.019(3) 0.041(3) -0.003(2) -0.0004(19) 0.0052(19)
N3 0.124(6) 0.017(3) 0.025(3) -0.003(2) -0.007(3) 0.001(3)
N4 0.019(2) 0.037(3) 0.047(3) 0.003(2) 0.009(2) -0.004(2)
C1 0.032(3) 0.018(3) 0.027(2) 0.003(2) -0.007(2) -0.002(3)
C2 0.016(2) 0.027(3) 0.024(3) 0.000(2) 0.001(2) 0.000(2)
C3 0.022(3) 0.026(3) 0.026(3) 0.003(2) -0.001(2) -0.007(2)
C4 0.023(3) 0.022(3) 0.013(2) 0.003(2) -0.0020(19) 0.001(2)
C5 0.016(2) 0.030(3) 0.021(3) -0.002(2) 0.0004(19) 0.000(2)
C6 0.023(3) 0.018(3) 0.026(3) 0.000(2) 0.002(2) -0.003(2)
C7 0.022(2) 0.017(3) 0.020(2) -0.001(2) -0.0002(19) -0.006(2)
C8 0.028(3) 0.014(3) 0.020(2) 0.003(2) 0.004(2) -0.004(2)
C9 0.024(2) 0.019(3) 0.024(2) 0.005(2) 0.0006(19) -0.001(2)
C10 0.019(2) 0.027(3) 0.026(3) 0.004(2) 0.004(2) -0.003(2)
C11 0.020(3) 0.027(3) 0.030(3) -0.001(2) -0.002(2) 0.002(2)
C12 0.023(3) 0.025(3) 0.017(2) -0.005(2) 0.001(2) 0.000(2)
C13 0.028(3) 0.019(3) 0.049(3) -0.001(3) 0.000(2) 0.010(2)
C14 0.026(3) 0.015(3) 0.046(3) -0.007(3) 0.007(2) -0.001(2)
C15 0.187(10) 0.020(4) 0.041(4) 0.001(3) -0.001(5) -0.009(5)
C16 0.120(7) 0.038(5) 0.019(3) 0.000(3) -0.001(4) 0.031(5)
C17 0.076(5) 0.032(4) 0.019(3) 0.001(3) 0.007(3) 0.014(3)
C18 0.055(4) 0.032(4) 0.011(2) 0.001(2) 0.002(2) 0.004(3)
C19 0.065(4) 0.038(4) 0.021(3) 0.000(3) 0.004(3) -0.005(3)
C20 0.095(5) 0.027(4) 0.023(3) 0.001(3) -0.006(3) -0.013(4)
C21 0.041(3) 0.028(3) 0.022(3) 0.005(2) 0.005(2) 0.013(3)
C22 0.036(3) 0.035(4) 0.022(3) -0.002(2) 0.005(2) 0.007(3)
C23 0.035(3) 0.032(4) 0.020(3) 0.003(2) 0.005(2) 0.010(3)
C24 0.018(2) 0.049(4) 0.029(3) 0.000(3) 0.006(2) 0.010(3)
C25 0.024(3) 0.047(4) 0.028(3) 0.004(3) 0.005(2) -0.003(3)
C26 0.020(3) 0.028(3) 0.027(3) -0.003(2) 0.002(2) -0.003(2)
C27 0.034(3) 0.029(4) 0.038(3) 0.007(3) 0.008(3) 0.002(3)
C28 0.043(3) 0.032(4) 0.045(3) 0.001(3) 0.006(3) -0.015(3)
C29 0.017(2) 0.009(2) 0.023(2) -0.001(2) 0.0028(19) -0.0012(19)
C30 0.021(2) 0.020(3) 0.014(2) -0.002(2) -0.0011(18) 0.003(2)
C31 0.020(2) 0.014(3) 0.025(2) 0.005(2) 0.002(2) 0.002(2)
C32 0.014(2) 0.013(3) 0.032(3) -0.002(2) 0.002(2) 0.0019(19)
C33 0.025(3) 0.016(3) 0.022(2) -0.003(2) 0.002(2) -0.001(2)
C34 0.019(2) 0.011(3) 0.026(2) 0.009(2) 0.0014(19) -0.003(2)
C35 0.019(2) 0.024(3) 0.021(2) -0.007(2) 0.001(2) -0.005(2)
C36 0.023(2) 0.028(3) 0.017(2) -0.004(2) 0.002(2) -0.001(2)
C37 0.026(3) 0.039(4) 0.016(2) 0.000(2) 0.001(2) -0.009(2)
C38 0.013(2) 0.034(3) 0.017(2) -0.003(2) 0.0058(18) -0.006(2)
C39 0.019(2) 0.027(3) 0.031(3) 0.003(2) 0.002(2) 0.007(2)
C40 0.024(3) 0.033(3) 0.018(2) -0.002(2) 0.002(2) -0.006(2)
S4 0.0303(6) 0.0329(8) 0.0240(6) -0.0080(6) 0.0046(5) 0.0030(7)
O6 0.039(4) 0.033(4) 0.043(4) -0.014(3) -0.006(3) 0.015(3)
O7 0.058(5) 0.039(4) 0.024(3) -0.003(3) 0.000(3) 0.004(3)
O8 0.054(4) 0.058(5) 0.035(4) -0.013(3) 0.008(3) -0.022(4)
O6' 0.042(8) 0.062(10) 0.023(6) -0.020(6) 0.021(5) -0.009(6)
O7' 0.020(5) 0.031(7) 0.041(7) -0.024(6) -0.014(4) 0.016(5)
O8' 0.075(11) 0.054(11) 0.027(7) -0.010(6) 0.002(7) 0.039(9)
O10 0.071(3) 0.025(2) 0.029(2) 0.0017(17) 0.003(2) 0.009(2)
O9 0.155(6) 0.043(4) 0.062(3) 0.002(3) 0.039(4) 0.000(4)

loop_
_atom_type_symbol
_atom_type_description
_atom_type_scat_dispersion_real
_atom_type_scat_dispersion_imag
_atom_type_scat_source
C C 0.0033 0.0016 'International Tables Vol C Tables 4.2.6.8 and 6.1.1.4'
H H 0.0000 0.0000 'International Tables Vol C Tables 4.2.6.8 and 6.1.1.4'
N N 0.0061 0.0033 'International Tables Vol C Tables 4.2.6.8 and 6.1.1.4'
O O 0.0106 0.0060 'International Tables Vol C Tables 4.2.6.8 and 6.1.1.4'
S S 0.1246 0.1234 'International Tables Vol C Tables 4.2.6.8 and 6.1.1.4'

loop_
_geom_angle_atom_site_label_1
_geom_angle_atom_site_label_2
_geom_angle_atom_site_label_3
_geom_angle
C9 S1 C12 91.6(2)
C23 S2 C26 91.5(3)
O4 S3 O2 113.1(2)
O4 S3 O3 112.5(2)
O2 S3 O3 111.9(2)
O4 S3 C32 107.2(2)
O2 S3 C32 106.4(2)
O3 S3 C32 105.0(2)
C29 O1 H1 109.5
C35 O5 H5 109.5
C2 N1 C6 120.7(4)
C2 N1 C1 120.1(4)
C6 N1 C1 119.2(4)
C12 N2 C14 122.5(4)
C12 N2 C13 119.7(4)
C14 N2 C13 117.8(4)
C20 N3 C16 119.7(6)
C20 N3 C15 121.7(7)
C16 N3 C15 118.5(7)
C26 N4 C27 122.6(5)
C26 N4 C28 118.9(5)
C27 N4 C28 117.9(5)
N1 C1 H1A 109.5
N1 C1 H1B 109.5
H1A C1 H1B 109.5
N1 C1 H1C 109.5
H1A C1 H1C 109.5
H1B C1 H1C 109.5
N1 C2 C3 120.9(5)
N1 C2 H2 119.5
C3 C2 H2 119.5
C2 C3 C4 121.3(5)
C2 C3 H3 119.3
C4 C3 H3 119.3
C3 C4 C5 115.0(5)
C3 C4 C7 120.5(5)
C5 C4 C7 124.4(5)
C6 C5 C4 121.6(5)
C6 C5 H5A 119.2
C4 C5 H5A 119.2
N1 C6 C5 120.3(5)
N1 C6 H6 119.8
C5 C6 H6 119.8
C8 C7 C4 124.6(5)
C8 C7 H7 117.7
C4 C7 H7 117.7
C7 C8 C9 126.4(5)
C7 C8 H8 116.8
C9 C8 H8 116.8
C10 C9 C8 127.9(5)
C10 C9 S1 109.6(4)
C8 C9 S1 122.4(4)
C11 C10 C9 115.0(5)
C11 C10 H10 122.5
C9 C10 H10 122.5
C10 C11 C12 113.1(5)
C10 C11 H11 123.4
C12 C11 H11 123.4
N2 C12 C11 128.6(5)
N2 C12 S1 120.7(4)
C11 C12 S1 110.7(4)
N2 C13 H13A 109.5
N2 C13 H13B 109.5
H13A C13 H13B 109.5
N2 C13 H13C 109.5
H13A C13 H13C 109.5
H13B C13 H13C 109.5
N2 C14 H14A 109.5
N2 C14 H14B 109.5
H14A C14 H14B 109.5
N2 C14 H14C 109.5
H14A C14 H14C 109.5
H14B C14 H14C 109.5
N3 C15 H15A 109.5
N3 C15 H15B 109.5
H15A C15 H15B 109.5
N3 C15 H15C 109.5
H15A C15 H15C 109.5
H15B C15 H15C 109.5
N3 C16 C17 121.5(7)
N3 C16 H16 119.3
C17 C16 H16 119.3
C16 C17 C18 119.7(7)
C16 C17 H17 120.2
C18 C17 H17 120.2
C19 C18 C17 115.7(6)
C19 C18 C21 120.9(6)
C17 C18 C21 123.4(6)
C20 C19 C18 122.2(7)
C20 C19 H19 118.9
C18 C19 H19 118.9
N3 C20 C19 121.2(7)
N3 C20 H20 119.4
C19 C20 H20 119.4
C22 C21 C18 125.6(5)
C22 C21 H21 117.2
C18 C21 H21 117.2
C21 C22 C23 126.9(5)
C21 C22 H22 116.6
C23 C22 H22 116.6
C24 C23 C22 128.2(5)
C24 C23 S2 109.9(5)
C22 C23 S2 121.9(4)
C23 C24 C25 115.7(5)
C23 C24 H24 122.2
C25 C24 H24 122.2
C24 C25 C26 112.5(5)
C24 C25 H25 123.7
C26 C25 H25 123.7
N4 C26 C25 129.0(5)
N4 C26 S2 120.5(4)
C25 C26 S2 110.4(5)
N4 C27 H27A 109.5
N4 C27 H27B 109.5
H27A C27 H27B 109.5
N4 C27 H27C 109.5
H27A C27 H27C 109.5
H27B C27 H27C 109.5
N4 C28 H28A 109.5
N4 C28 H28B 109.5
H28A C28 H28B 109.5
N4 C28 H28C 109.5
H28A C28 H28C 109.5
H28B C28 H28C 109.5
O1 C29 C30 118.0(4)
O1 C29 C34 122.2(4)
C30 C29 C34 119.8(4)
C31 C30 C29 120.0(4)
C31 C30 H30 120.0
C29 C30 H30 120.0
C30 C31 C32 120.6(4)
C30 C31 H31 119.7
C32 C31 H31 119.7
C33 C32 C31 119.8(5)
C33 C32 S3 119.0(4)
C31 C32 S3 121.2(4)
C32 C33 C34 121.3(4)
C32 C33 H33 119.4
C34 C33 H33 119.4
C29 C34 C33 118.5(4)
C29 C34 H34 120.7
C33 C34 H34 120.7
O5 C35 C36 124.1(5)
O5 C35 C40 116.9(4)
C36 C35 C40 119.0(5)
C37 C36 C35 120.5(5)
C37 C36 H36 119.7
C35 C36 H36 119.7
C36 C37 C38 121.1(5)
C36 C37 H37 119.4
C38 C37 H37 119.4
C39 C38 C37 118.1(5)
C39 C38 S4 120.5(4)
C37 C38 S4 121.4(4)
C40 C39 C38 121.4(5)
C40 C39 H39 119.3
C38 C39 H39 119.3
C39 C40 C35 119.8(4)
C39 C40 H40 120.1
C35 C40 H40 120.1
O7 S4 O8' 143.4(5)
O7 S4 O6 113.8(3)
O8' S4 O6 51.8(6)
O7 S4 O8 112.2(4)
O8' S4 O8 60.0(6)
O6 S4 O8 110.6(4)
O7 S4 O7' 59.4(5)
O8' S4 O7' 111.2(8)
O6 S4 O7' 145.8(5)
O8 S4 O7' 54.9(5)
O7 S4 O6' 48.1(5)
O8' S4 O6' 117.4(7)
O6 S4 O6' 69.1(6)
O8 S4 O6' 147.7(5)
O7' S4 O6' 106.1(7)
O7 S4 C38 108.4(3)
O8' S4 C38 108.2(5)
O6 S4 C38 106.4(3)
O8 S4 C38 104.9(3)
O7' S4 C38 107.4(4)
O6' S4 C38 106.0(5)
H10A O10 H10B 99.5(15)
H9B O9 H9A 99.7(15)

loop_
_geom_bond_atom_site_label_1
_geom_bond_atom_site_label_2
_geom_bond_distance
S1 C9 1.750(5)
S1 C12 1.755(5)
S2 C23 1.749(5)
S2 C26 1.753(6)
S3 O4 1.444(3)
S3 O2 1.457(4)
S3 O3 1.478(3)
S3 C32 1.778(5)
O1 C29 1.367(6)
O1 H1 0.8200
O5 C35 1.351(6)
O5 H5 0.8200
N1 C2 1.335(6)
N1 C6 1.357(6)
N1 C1 1.473(7)
N2 C12 1.326(7)
N2 C14 1.458(6)
N2 C13 1.460(6)
N3 C20 1.338(9)
N3 C16 1.363(9)
N3 C15 1.474(8)
N4 C26 1.337(7)
N4 C27 1.460(6)
N4 C28 1.472(7)
C1 H1A 0.9600
C1 H1B 0.9600
C1 H1C 0.9600
C2 C3 1.365(7)
C2 H2 0.9300
C3 C4 1.413(7)
C3 H3 0.9300
C4 C5 1.418(7)
C4 C7 1.428(7)
C5 C6 1.358(7)
C5 H5A 0.9300
C6 H6 0.9300
C7 C8 1.359(7)
C7 H7 0.9300
C8 C9 1.424(7)
C8 H8 0.9300
C9 C10 1.398(7)
C10 C11 1.376(7)
C10 H10 0.9300
C11 C12 1.392(7)
C11 H11 0.9300
C13 H13A 0.9600
C13 H13B 0.9600
C13 H13C 0.9600
C14 H14A 0.9600
C14 H14B 0.9600
C14 H14C 0.9600
C15 H15A 0.9600
C15 H15B 0.9600
C15 H15C 0.9600
C16 C17 1.376(9)
C16 H16 0.9300
C17 C18 1.423(8)
C17 H17 0.9300
C18 C19 1.404(8)
C18 C21 1.431(8)
C19 C20 1.353(9)
C19 H19 0.9300
C20 H20 0.9300
C21 C22 1.352(7)
C21 H21 0.9300
C22 C23 1.438(8)
C22 H22 0.9300
C23 C24 1.363(7)
C24 C25 1.385(9)
C24 H24 0.9300
C25 C26 1.389(7)
C25 H25 0.9300
C27 H27A 0.9600
C27 H27B 0.9600
C27 H27C 0.9600
C28 H28A 0.9600
C28 H28B 0.9600
C28 H28C 0.9600
C29 C30 1.398(6)
C29 C34 1.404(6)
C30 C31 1.383(7)
C30 H30 0.9300
C31 C32 1.386(6)
C31 H31 0.9300
C32 C33 1.368(7)
C33 C34 1.406(7)
C33 H33 0.9300
C34 H34 0.9300
C35 C36 1.401(6)
C35 C40 1.406(7)
C36 C37 1.356(7)
C36 H36 0.9300
C37 C38 1.421(7)
C37 H37 0.9300
C38 C39 1.384(6)
C38 S4 1.751(5)
C39 C40 1.381(7)
C39 H39 0.9300
C40 H40 0.9300
S4 O7 1.442(5)
S4 O8' 1.462(8)
S4 O6 1.475(5)
S4 O8 1.479(6)
S4 O7' 1.508(7)
S4 O6' 1.517(7)
O10 H10A 0.898(10)
O10 H10B 0.899(10)
O9 H9B 0.903(10)
O9 H9A 0.902(10)

loop_
_geom_hbond_atom_site_label_D
_geom_hbond_atom_site_label_H
_geom_hbond_atom_site_label_A
_geom_hbond_distance_DH
_geom_hbond_distance_HA
_geom_hbond_distance_DA
_geom_hbond_angle_DHA
_geom_hbond_site_symmetry_A
O1 H1 O3 0.82 1.94 2.719(5) 158.1 2_656
O5 H5 O10 0.82 1.80 2.577(5) 157.1 .
O10 H10A O2 0.898(10) 1.91(3) 2.736(5) 152(5) 2_656
O10 H10B O7 0.899(10) 1.955(18) 2.837(7) 167(5) 2_655
O10 H10B O7' 0.899(10) 1.99(3) 2.785(10) 147(5) 2_655
O10 H10B O6' 0.899(10) 2.58(3) 3.380(12) 149(5) 2_655
O10 H10B S4 0.899(10) 2.62(2) 3.469(4) 158(5) 2_655
O9 H9B O1 0.903(10) 2.10(4) 2.889(6) 145(6) .
O9 H9A O8' 0.902(10) 1.77(3) 2.640(14) 160(9) 2_656
O9 H9A O8 0.902(10) 1.86(5) 2.682(9) 150(8) 2_656
O9 H9A S4 0.902(10) 2.847(15) 3.747(6) 175(7) 2_656

loop_
_geom_torsion_atom_site_label_1
_geom_torsion_atom_site_label_2
_geom_torsion_atom_site_label_3
_geom_torsion_atom_site_label_4
_geom_torsion
C6 N1 C2 C3 -1.9(7)
C1 N1 C2 C3 178.0(4)
N1 C2 C3 C4 1.3(7)
C2 C3 C4 C5 -0.3(7)
C2 C3 C4 C7 179.7(4)
C3 C4 C5 C6 0.0(7)
C7 C4 C5 C6 179.9(4)
C2 N1 C6 C5 1.5(7)
C1 N1 C6 C5 -178.3(4)
C4 C5 C6 N1 -0.6(7)
C3 C4 C7 C8 179.0(4)
C5 C4 C7 C8 -1.0(7)
C4 C7 C8 C9 -179.2(4)
C7 C8 C9 C10 -177.1(4)
C7 C8 C9 S1 1.4(7)
C12 S1 C9 C10 -0.8(3)
C12 S1 C9 C8 -179.5(4)
C8 C9 C10 C11 179.9(5)
S1 C9 C10 C11 1.2(5)
C9 C10 C11 C12 -1.1(6)
C14 N2 C12 C11 177.8(5)
C13 N2 C12 C11 -0.3(8)
C14 N2 C12 S1 -2.6(7)
C13 N2 C12 S1 179.4(4)
C10 C11 C12 N2 -179.8(5)
C10 C11 C12 S1 0.5(5)
C9 S1 C12 N2 -179.5(4)
C9 S1 C12 C11 0.2(4)
C20 N3 C16 C17 0.4(9)
C15 N3 C16 C17 179.7(5)
N3 C16 C17 C18 0.8(8)
C16 C17 C18 C19 -1.3(7)
C16 C17 C18 C21 179.5(5)
C17 C18 C19 C20 0.8(8)
C21 C18 C19 C20 180.0(5)
C16 N3 C20 C19 -0.9(8)
C15 N3 C20 C19 179.8(5)
C18 C19 C20 N3 0.3(9)
C19 C18 C21 C22 176.6(5)
C17 C18 C21 C22 -4.2(8)
C18 C21 C22 C23 -177.7(5)
C21 C22 C23 C24 -178.4(5)
C21 C22 C23 S2 1.7(8)
C26 S2 C23 C24 0.0(4)
C26 S2 C23 C22 179.9(4)
C22 C23 C24 C25 -179.6(5)
S2 C23 C24 C25 0.3(6)
C23 C24 C25 C26 -0.5(7)
C27 N4 C26 C25 176.6(5)
C28 N4 C26 C25 5.1(9)
C27 N4 C26 S2 -4.2(7)
C28 N4 C26 S2 -175.7(4)
C24 C25 C26 N4 179.8(5)
C24 C25 C26 S2 0.5(6)
C23 S2 C26 N4 -179.6(5)
C23 S2 C26 C25 -0.2(4)
O1 C29 C30 C31 179.7(4)
C34 C29 C30 C31 -0.9(7)
C29 C30 C31 C32 -0.4(7)
C30 C31 C32 C33 1.2(7)
C30 C31 C32 S3 -177.7(3)
O4 S3 C32 C33 60.7(4)
O2 S3 C32 C33 -178.0(4)
O3 S3 C32 C33 -59.2(4)
O4 S3 C32 C31 -120.4(4)
O2 S3 C32 C31 0.9(4)
O3 S3 C32 C31 119.7(4)
C31 C32 C33 C34 -0.6(7)
S3 C32 C33 C34 178.3(4)
O1 C29 C34 C33 -179.2(4)
C30 C29 C34 C33 1.4(6)
C32 C33 C34 C29 -0.7(7)
O5 C35 C36 C37 178.5(4)
C40 C35 C36 C37 -0.6(7)
C35 C36 C37 C38 -0.3(7)
C36 C37 C38 C39 -0.1(7)
C36 C37 C38 S4 -179.6(4)
C37 C38 C39 C40 1.5(6)
S4 C38 C39 C40 -179.0(4)
C38 C39 C40 C35 -2.4(7)
O5 C35 C40 C39 -177.3(4)
C36 C35 C40 C39 1.9(7)
C39 C38 S4 O7 -176.9(4)
C37 C38 S4 O7 2.6(5)
C39 C38 S4 O8' 0.3(7)
C37 C38 S4 O8' 179.8(7)
C39 C38 S4 O6 -54.1(5)
C37 C38 S4 O6 125.4(4)
C39 C38 S4 O8 63.1(5)
C37 C38 S4 O8 -117.4(5)
C39 C38 S4 O7' 120.4(6)
C37 C38 S4 O7' -60.1(7)
C39 C38 S4 O6' -126.5(6)
C37 C38 S4 O6' 53.0(7)
